data_9013493
loop_
_publ_author_name
'Hirose, T.'
'Kihara, K.'
'Okuno, M.'
'Fujinami, S.'
'Shinoda, K.'

_publ_section_title
;
 X-ray, DTA and Raman studies of monoclinic tridymite and its higher
 temperature orthorhombic modification with varying temperature.
 Note: T = 413 K
;
_journal_name_full 'Journal of Mineralogical and Petrological Sciences'
_journal_page_first 55
_journal_page_last 69
_journal_paper_doi 10.2465/jmps.100.55
_journal_volume 100
_journal_year 2005
_chemical_compound_source Synthetic
_chemical_formula_structural SiO2
_chemical_formula_sum 'O2 Si'
_chemical_name_mineral Tridymite
_space_group_IT_number 19
_symmetry_space_group_name_Hall 'P 2ac 2ab'
_symmetry_space_group_name_H-M 'P 21 21 21'
_cell_angle_alpha 90
_cell_angle_beta 90
_cell_angle_gamma 90
_cell_length_a 26.163
_cell_length_b 4.987
_cell_length_c 8.199
_cell_formula_units_Z 24
_cell_volume 1069.764
_database_code_amcsd 0013134
_diffrn_ambient_temperature 413
_exptl_crystal_density_diffrn 2.238
_cod_original_formula_sum 'Si O2'
_cod_database_code 9013493

loop_
_space_group_symop_operation_xyz
x,y,z
-x,1/2+y,1/2-z
1/2+x,1/2-y,-z
1/2-x,-y,1/2+z

loop_
_atom_site_label
_atom_site_fract_x
_atom_site_fract_y
_atom_site_fract_z
Si1 0.13900 0.61120 0.67860
Si2 0.13930 0.49570 0.30120
Si3 0.02780 0.61800 0.81180
Si4 0.02820 0.50190 0.18430
Si5 0.19460 0.11310 0.80130
Si6 0.19450 0.99540 0.17400
O1 0.19350 0.05800 0.98600
O2 0.14030 0.56500 0.49000
O3 0.02990 0.56800 0.00100
O4 0.08250 0.56300 0.74300
O5 0.08230 0.42800 0.24100
O6 0.24840 0.91400 0.23400
O7 0.17620 0.41200 0.76500
O8 0.17540 0.25300 0.27500
O9 0.15640 0.91000 0.71500
O10 0.15720 0.75400 0.19900
O11 -0.01070 0.41800 0.72700
O12 -0.00890 0.25100 0.21500

loop_
_cod_related_entry_id
_cod_related_entry_database
_cod_related_entry_code
1 AMCSD 0013134
